data_1567628
loop_
_publ_author_name
'Zong, Chaoyang'
'Yang, Shuyuan'
'Sun, Yajing'
'Zhang, Lifeng'
'Hu, Jinlian'
'Hu, Wenping'
'Li, Rongjin'
'Sun, Zhe'

_publ_section_title
;
 Isomeric Dibenzooctazethrene Diradicals for High-Performance Air-Stable
 Organic Field-Effect Transistors
;
_journal_name_full 'Chemical Science'
_journal_paper_doi 10.1039/D2SC03667C
_journal_year 2022
_chemical_formula_moiety 'C32 H33 Si'
_chemical_formula_sum 'C64 H66 Si2'
_chemical_formula_weight 445.704
_space_group_crystal_system monoclinic
_space_group_IT_number 14
_space_group_name_Hall '-P 2yn'
_space_group_name_H-M_alt 'P 1 21/n 1'
_symmetry_Int_Tables_number 14
_atom_sites_solution_primary dual
_audit_block_doi 10.5517/ccdc.csd.cc285mrv
_audit_creation_date 2021-06-06
_audit_creation_method
;
Olex2 1.5-alpha
(compiled 2021.05.01 svn.r6f5a8f70 for OlexSys, GUI svn.r6320)
;
_audit_update_record
;
2021-06-18 deposited with the CCDC.	2022-09-12 downloaded from the CCDC.
;
_cell_angle_alpha 90
_cell_angle_beta 117.080(4)
_cell_angle_gamma 90
_cell_formula_units_Z 4
_cell_length_a 18.2848(5)
_cell_length_b 7.9227(1)
_cell_length_c 19.2800(6)
_cell_measurement_reflns_used 6046
_cell_measurement_temperature 99.98(10)
_cell_measurement_theta_max 73.6640
_cell_measurement_theta_min 2.7550
_cell_volume 2486.81(14)
_computing_cell_refinement 'CrysAlisPro 1.171.39.45g (Rigaku OD, 2018)'
_computing_data_collection 'CrysAlisPro 1.171.39.45g (Rigaku OD, 2018)'
_computing_data_reduction 'CrysAlisPro 1.171.39.45g (Rigaku OD, 2018)'
_computing_molecular_graphics 'Olex2 1.5-alpha (Dolomanov et al., 2009)'
_computing_publication_material 'Olex2 1.5-alpha (Dolomanov et al., 2009)'
_computing_structure_refinement 'olex2.refine 1.5-alpha (Bourhis et al., 2015)'
_computing_structure_solution 'ShelXT (Sheldrick, 2015)'
_diffrn_ambient_environment N~2~
_diffrn_ambient_temperature 99.98(10)
_diffrn_detector 'CCD plate'
_diffrn_detector_type HyPix
_diffrn_measured_fraction_theta_full 0.9991
_diffrn_measured_fraction_theta_max 0.9550
_diffrn_measurement_details
;
List of Runs (angles in degrees, time in seconds):

  # Type    Start    End  Width  t~exp~   \w     \q     \k     \f   Frames
#--------------------------------------------------------------------------
  1  \w    -31.00  -5.00   0.50    0.19    --  -47.00  47.00 -89.00   52
  2  \w    -99.00 -69.00   0.50    0.19    --  -47.00 -47.00 121.00   60
  3  \w     36.00 118.00   0.50    0.19    --   47.00  47.00 -89.00  164
  4  \w    -24.00  63.00   0.50    0.19    --   47.00 -47.00 121.00  174
  5  \w   -100.00 -74.00   0.50    0.78    -- -100.00  47.00 -89.00   52
  6  \w   -131.00-105.00   0.50    0.78    -- -100.00 -47.00 121.00   52
  7  \w     93.00 156.00   0.50    0.78    --  107.61  47.00 -89.00  126
  8  \w     36.00 121.00   0.50    0.78    --  107.61 -47.00 121.00  170
  9  \w    -95.00 -26.00   0.50    0.19    --  -47.00 125.00-120.00  138
 10  \w     84.00 109.00   0.50    0.19    --   47.00 125.00-150.00   50
 11  \w   -114.00 -24.00   0.50    0.78    -- -100.00  19.00 120.00  180
 12  \w   -114.00 -45.00   0.50    0.78    -- -100.00  37.00 120.00  138
 13  \w   -170.00-101.00   0.50    0.78    -- -100.00 -99.00-150.00  138
 14  \w    145.00 173.00   0.50    0.78    --  107.61  19.00 150.00   56
 15  \w     98.00 143.00   0.50    0.78    --  107.61  19.00 150.00   90
 16  \w     93.00 175.00   0.50    0.78    --  107.61  37.00-120.00  164
 17  \w     51.00 124.00   0.50    0.78    --  107.61 -57.00   0.00  146
;
_diffrn_measurement_device 'four-circle diffractometer'
_diffrn_measurement_device_type 'ROD, Synergy Custom system, HyPix'
_diffrn_measurement_method '\w scans'
_diffrn_orient_matrix_type 'CrysAlisPro convention (1999,Acta A55,543-557)'
_diffrn_orient_matrix_UB_11 0.0515700000
_diffrn_orient_matrix_UB_12 0.1075608000
_diffrn_orient_matrix_UB_13 0.0726314000
_diffrn_orient_matrix_UB_21 0.0634089000
_diffrn_orient_matrix_UB_22 0.0319621000
_diffrn_orient_matrix_UB_23 -0.0304288000
_diffrn_orient_matrix_UB_31 -0.0477021000
_diffrn_orient_matrix_UB_32 0.1587850000
_diffrn_orient_matrix_UB_33 -0.0431083000
_diffrn_radiation_monochromator mirror
_diffrn_radiation_probe x-ray
_diffrn_radiation_type 'Cu K\a'
_diffrn_radiation_wavelength 1.54184
_diffrn_reflns_av_R_equivalents 0.0498
_diffrn_reflns_av_unetI/netI 0.0486
_diffrn_reflns_Laue_measured_fraction_full 0.9991
_diffrn_reflns_Laue_measured_fraction_max 0.9550
_diffrn_reflns_limit_h_max 22
_diffrn_reflns_limit_h_min -20
_diffrn_reflns_limit_k_max 9
_diffrn_reflns_limit_k_min -4
_diffrn_reflns_limit_l_max 24
_diffrn_reflns_limit_l_min -24
_diffrn_reflns_number 16506
_diffrn_reflns_point_group_measured_fraction_full 0.9991
_diffrn_reflns_point_group_measured_fraction_max 0.9550
_diffrn_reflns_theta_full 67.6840
_diffrn_reflns_theta_max 76.59
_diffrn_reflns_theta_min 2.76
_diffrn_source 'Rotating-anode X-ray tube'
_diffrn_source_type 'Rigaku (Cu) X-ray Source'
_exptl_absorpt_coefficient_mu 0.944
_exptl_absorpt_correction_T_max 1.00000
_exptl_absorpt_correction_T_min 0.37210
_exptl_absorpt_correction_type multi-scan
_exptl_absorpt_process_details
;
CrysAlisPro 1.171.39.45g (Rigaku Oxford Diffraction, 2018)
Empirical absorption correction using spherical harmonics,
 implemented in SCALE3 ABSPACK scaling algorithm.
;
_exptl_crystal_colour blue
_exptl_crystal_colour_primary blue
_exptl_crystal_density_diffrn 1.190
_exptl_crystal_description block
_exptl_crystal_F_000 959.375
_exptl_crystal_recrystallization_method 'Re-crystallisation from solvent'
_exptl_crystal_size_max 0.05
_exptl_crystal_size_mid 0.02
_exptl_crystal_size_min 0.02
_refine_diff_density_max 0.3614
_refine_diff_density_min -0.2992
_refine_diff_density_rms 0.0657
_refine_ls_d_res_high 0.7925
_refine_ls_d_res_low 15.9952
_refine_ls_goodness_of_fit_ref 1.0285
_refine_ls_hydrogen_treatment constr
_refine_ls_matrix_type full
_refine_ls_number_constraints 52
_refine_ls_number_parameters 305
_refine_ls_number_reflns 4983
_refine_ls_number_restraints 0
_refine_ls_restrained_S_all 1.0285
_refine_ls_R_factor_all 0.0664
_refine_ls_R_factor_gt 0.0515
_refine_ls_shift/su_max 0.0001
_refine_ls_shift/su_mean 0.0000
_refine_ls_structure_factor_coef Fsqd
_refine_ls_weighting_details 'w=1/[\s^2^(Fo^2^)+(0.0920P)^2^+0.6043P] where P=(Fo^2^+2Fc^2^)/3'
_refine_ls_weighting_scheme calc
_refine_ls_wR_factor_gt 0.1383
_refine_ls_wR_factor_ref 0.1526
_reflns_Friedel_coverage 0.0
_reflns_limit_h_max 12
_reflns_limit_h_min -22
_reflns_limit_k_max 9
_reflns_limit_k_min 0
_reflns_limit_l_max 24
_reflns_limit_l_min -11
_reflns_number_gt 3938
_reflns_number_total 4983
_reflns_threshold_expression I>=2u(I)
_cod_data_source_file d2sc03667c2.cif
_cod_data_source_block exp_255
_cod_original_sg_symbol_Hall '-P 2ybc (x-z,y,z)'
_cod_database_code 1567628
_reflns_odcompleteness_completeness 99.94
_reflns_odcompleteness_iscentric 1
_reflns_odcompleteness_theta 66.49
_olex2_refinement_description
;
1. Fixed Uiso
 At 1.2 times of:
  All C(H) groups
 At 1.5 times of:
  All C(H,H,H) groups
2.a Ternary CH refined with riding coordinates:
 C00G(H00G), C00M(H00M), C00Q(H00Q)
2.b Aromatic/amide H refined with riding coordinates:
 C006(H006), C007(H007), C00I(H00I), C00K(H00K), C00L(H00L), C00N(H00N),
 C00O(H00O), C00R(H00R), C00S(H00S)
2.c Idealised Me refined as rotating group:
 C00J(H00a,H00b,H00c), C00P(H00d,H00e,H00f), C00T(H00h,H00j,H00p), C00U(H00t,
 H00u,H00v), C00V(H00w,H00x,H00y), C00W(H00z,H,Ha), C00X(H00,Hb,Hc)
;
_smtbx_masks_void_probe_radius 1.2
_smtbx_masks_void_truncation_radius 1.2
_olex2_submission_special_instructions 'No special instructions were received'
_oxdiff_exptl_absorpt_empirical_details
;
Empirical correction (ABSPACK) includes:
- Absorption correction using spherical harmonics
- Frame scaling
;
_oxdiff_exptl_absorpt_empirical_full_max 3.091
_oxdiff_exptl_absorpt_empirical_full_min 0.436

loop_
_space_group_symop_id
_space_group_symop_operation_xyz
1 x,y,z
2 -x+1/2,y+1/2,-z+1/2
3 -x,-y,-z
4 x-1/2,-y-1/2,z-1/2

loop_
_atom_site_label
_atom_site_type_symbol
_atom_site_fract_x
_atom_site_fract_y
_atom_site_fract_z
_atom_site_U_iso_or_equiv
_atom_site_adp_type
_atom_site_occupancy
_atom_site_refinement_flags_posn
Si01 Si 0.58310(3) 1.09206(6) 0.78371(3) 0.03255(16) Uani 1.000000 .
C002 C 0.44613(12) 0.5750(2) 0.59652(10) 0.0305(4) Uani 1.000000 .
C003 C 0.52705(11) 0.5646(2) 0.52478(10) 0.0298(4) Uani 1.000000 .
C004 C 0.33416(11) 0.3620(2) 0.57246(10) 0.0317(4) Uani 1.000000 .
C005 C 0.60334(11) 0.5675(2) 0.44787(10) 0.0300(4) Uani 1.000000 .
C006 C 0.51263(12) 0.6305(2) 0.58359(10) 0.0315(4) Uani 1.000000 .
H006 H 0.54752(12) 0.7137(2) 0.61570(10) 0.0378(5) Uiso 1.000000 R
C007 C 0.59121(11) 0.6257(2) 0.50867(10) 0.0311(4) Uani 1.000000 .
H007 H 0.62626(11) 0.7085(2) 0.54088(10) 0.0373(5) Uiso 1.000000 R
C008 C 0.30480(12) 0.4714(2) 0.61489(11) 0.0331(4) Uani 1.000000 .
C009 C 0.51484(12) 0.9167(2) 0.72979(11) 0.0327(4) Uani 1.000000 .
C00A C 0.47305(12) 0.7999(2) 0.69219(10) 0.0323(4) Uani 1.000000 .
C00B C 0.42381(12) 0.6621(2) 0.64720(10) 0.0314(4) Uani 1.000000 .
C00C C 0.23587(13) 0.4266(2) 0.62514(11) 0.0371(4) Uani 1.000000 .
C00D C 0.34941(12) 0.6211(2) 0.65163(11) 0.0335(4) Uani 1.000000 .
C00E C 0.30402(12) 0.1982(2) 0.55492(11) 0.0335(4) Uani 1.000000 .
C00F C 0.23280(13) 0.1505(3) 0.56441(11) 0.0373(4) Uani 1.000000 .
C00G C 0.51738(13) 1.2834(2) 0.77349(12) 0.0388(4) Uani 1.000000 .
H00G H 0.50025(13) 1.3279(2) 0.72093(12) 0.0465(5) Uiso 1.000000 R
C00H C 0.19603(13) 0.2657(3) 0.59547(11) 0.0386(4) Uani 1.000000 .
C00I C 0.32107(14) 0.7238(3) 0.69294(12) 0.0401(5) Uani 1.000000 .
H00I H 0.35001(14) 0.8211(3) 0.71693(12) 0.0482(5) Uiso 1.000000 R
C00J C 0.34408(13) 0.0625(2) 0.52924(12) 0.0390(4) Uani 1.000000 .
H00a H 0.3124(6) 0.0440(15) 0.4743(2) 0.0585(7) Uiso 1.000000 GR
H00b H 0.3986(4) 0.0972(9) 0.5404(9) 0.0585(7) Uiso 1.000000 GR
H00c H 0.3467(9) -0.0402(6) 0.5567(7) 0.0585(7) Uiso 1.000000 GR
C00K C 0.25064(14) 0.6833(3) 0.69880(13) 0.0452(5) Uani 1.000000 .
H00K H 0.23139(14) 0.7555(3) 0.72487(13) 0.0542(6) Uiso 1.000000 R
C00L C 0.19579(14) -0.0102(3) 0.54078(12) 0.0433(5) Uani 1.000000 .
H00L H 0.21895(14) -0.0877(3) 0.52028(12) 0.0519(6) Uiso 1.000000 R
C00M C 0.64513(14) 1.0208(3) 0.88787(12) 0.0452(5) Uani 1.000000 .
H00M H 0.67787(14) 1.1174(3) 0.91768(12) 0.0542(6) Uiso 1.000000 R
C00N C 0.20888(14) 0.5369(3) 0.66632(13) 0.0436(5) Uani 1.000000 .
H00N H 0.16212(14) 0.5099(3) 0.67153(13) 0.0524(6) Uiso 1.000000 R
C00O C 0.12407(14) 0.2171(3) 0.59999(13) 0.0473(5) Uani 1.000000 .
H00O H 0.09888(14) 0.2934(3) 0.61897(13) 0.0567(6) Uiso 1.000000 R
C00P C 0.43903(14) 1.2464(3) 0.78009(13) 0.0461(5) Uani 1.000000 .
H00d H 0.4070(5) 1.1642(17) 0.7417(7) 0.0691(8) Uiso 1.000000 GR
H00e H 0.45296(14) 1.203(2) 0.8311(4) 0.0691(8) Uiso 1.000000 GR
H00f H 0.4078(6) 1.3484(5) 0.7716(11) 0.0691(8) Uiso 1.000000 GR
C00Q C 0.65210(13) 1.1216(3) 0.73588(14) 0.0433(5) Uani 1.000000 .
H00Q H 0.67791(13) 1.0117(3) 0.73862(14) 0.0520(6) Uiso 1.000000 R
C00R C 0.12674(16) -0.0545(3) 0.54733(13) 0.0506(6) Uani 1.000000 .
H00R H 0.10400(16) -0.1613(3) 0.53190(13) 0.0607(7) Uiso 1.000000 R
C00S C 0.09067(15) 0.0604(3) 0.57708(13) 0.0522(6) Uani 1.000000 .
H00S H 0.04372(15) 0.0304(3) 0.58136(13) 0.0627(7) Uiso 1.000000 R
C00T C 0.70495(15) 0.8785(3) 0.89491(14) 0.0502(6) Uani 1.000000 .
H00h H 0.67463(17) 0.7828(9) 0.8652(9) 0.0753(8) Uiso 1.000000 GR
H00j H 0.7418(8) 0.9168(8) 0.8753(10) 0.0753(8) Uiso 1.000000 GR
H00p H 0.7358(8) 0.8468(17) 0.94861(18) 0.0753(8) Uiso 1.000000 GR
C00U C 0.60530(16) 1.1652(3) 0.64937(14) 0.0530(6) Uani 1.000000 .
H00t H 0.5629(8) 1.0830(14) 0.6234(3) 0.0794(9) Uiso 1.000000 GR
H00u H 0.5810(10) 1.2750(11) 0.64348(15) 0.0794(9) Uiso 1.000000 GR
H00v H 0.6425(3) 1.165(2) 0.6268(3) 0.0794(9) Uiso 1.000000 GR
C00V C 0.56597(17) 1.4246(3) 0.83044(17) 0.0591(7) Uani 1.000000 .
H00w H 0.5821(12) 1.3879(10) 0.88287(18) 0.0886(10) Uiso 1.000000 GR
H00x H 0.6140(7) 1.4506(19) 0.8244(9) 0.0886(10) Uiso 1.000000 GR
H00y H 0.5321(5) 1.5234(9) 0.8197(8) 0.0886(10) Uiso 1.000000 GR
C00W C 0.59046(18) 0.9665(3) 0.92470(13) 0.0577(6) Uani 1.000000 .
H00z H 0.5571(9) 1.0601(8) 0.9248(11) 0.0866(10) Uiso 1.000000 GR
H H 0.5557(9) 0.8753(18) 0.8952(7) 0.0866(10) Uiso 1.000000 GR
Ha H 0.62419(18) 0.930(3) 0.9773(4) 0.0866(10) Uiso 1.000000 GR
C00X C 0.72225(18) 1.2455(4) 0.77853(19) 0.0712(8) Uani 1.000000 .
H00 H 0.7009(3) 1.3583(5) 0.7710(12) 0.1069(12) Uiso 1.000000 GR
Hb H 0.7487(10) 1.219(2) 0.8331(3) 0.1069(12) Uiso 1.000000 GR
Hc H 0.7613(8) 1.237(2) 0.7583(10) 0.1069(12) Uiso 1.000000 GR

loop_
_atom_site_aniso_label
_atom_site_aniso_U_11
_atom_site_aniso_U_22
_atom_site_aniso_U_33
_atom_site_aniso_U_12
_atom_site_aniso_U_13
_atom_site_aniso_U_23
Si01 0.0364(3) 0.0239(3) 0.0331(3) -0.00204(19) 0.0121(2) -0.00261(18)
C002 0.0371(9) 0.0248(8) 0.0264(8) -0.0029(7) 0.0118(7) -0.0001(7)
C003 0.0347(9) 0.0251(8) 0.0262(8) -0.0024(7) 0.0108(7) 0.0010(7)
C004 0.0362(9) 0.0300(9) 0.0248(8) -0.0046(7) 0.0103(7) 0.0012(7)
C005 0.0341(9) 0.0252(8) 0.0271(8) -0.0026(7) 0.0107(7) 0.0012(7)
C006 0.0386(9) 0.0238(8) 0.0285(9) -0.0050(7) 0.0121(7) -0.0016(6)
C007 0.0352(9) 0.0247(8) 0.0286(9) -0.0061(7) 0.0103(7) -0.0020(6)
C008 0.0386(10) 0.0311(9) 0.0280(9) -0.0029(7) 0.0137(8) 0.0019(7)
C009 0.0422(10) 0.0267(8) 0.0314(9) 0.0003(7) 0.0187(8) 0.0005(7)
C00A 0.0407(10) 0.0283(9) 0.0281(9) -0.0018(7) 0.0157(8) -0.0005(7)
C00B 0.0389(10) 0.0252(8) 0.0275(8) -0.0021(7) 0.0128(7) 0.0004(7)
C00C 0.0416(10) 0.0378(10) 0.0321(10) -0.0051(8) 0.0170(8) 0.0010(8)
C00D 0.0409(10) 0.0305(9) 0.0288(9) -0.0032(7) 0.0157(8) 0.0004(7)
C00E 0.0411(10) 0.0295(9) 0.0262(8) -0.0057(7) 0.0120(8) 0.0014(7)
C00F 0.0446(11) 0.0367(10) 0.0261(9) -0.0108(8) 0.0123(8) 0.0020(7)
C00G 0.0475(11) 0.0281(9) 0.0385(10) 0.0028(8) 0.0176(9) 0.0003(8)
C00H 0.0403(10) 0.0419(11) 0.0305(9) -0.0096(8) 0.0135(8) 0.0015(8)
C00I 0.0509(12) 0.0347(10) 0.0400(11) -0.0076(9) 0.0253(10) -0.0055(8)
C00J 0.0469(11) 0.0270(9) 0.0393(10) -0.0074(8) 0.0164(9) -0.0006(8)
C00K 0.0542(12) 0.0437(11) 0.0468(12) -0.0034(9) 0.0309(10) -0.0066(9)
C00L 0.0510(12) 0.0393(11) 0.0359(10) -0.0140(9) 0.0166(9) -0.0014(8)
C00M 0.0514(12) 0.0316(10) 0.0367(10) -0.0021(9) 0.0062(9) -0.0051(8)
C00N 0.0457(11) 0.0479(12) 0.0440(11) -0.0079(9) 0.0263(10) -0.0019(9)
C00O 0.0504(12) 0.0548(13) 0.0401(11) -0.0146(10) 0.0236(10) -0.0052(9)
C00P 0.0533(13) 0.0418(11) 0.0465(12) 0.0110(10) 0.0256(10) 0.0049(9)
C00Q 0.0372(10) 0.0348(10) 0.0587(13) 0.0010(8) 0.0225(10) 0.0048(9)
C00R 0.0587(14) 0.0481(12) 0.0432(12) -0.0243(11) 0.0216(11) -0.0037(9)
C00S 0.0528(13) 0.0644(15) 0.0408(12) -0.0246(11) 0.0224(10) -0.0026(10)
C00T 0.0525(13) 0.0344(11) 0.0482(13) 0.0040(9) 0.0093(10) 0.0041(9)
C00U 0.0571(14) 0.0569(14) 0.0563(14) 0.0016(11) 0.0358(12) 0.0069(11)
C00V 0.0656(16) 0.0326(11) 0.0697(17) 0.0020(11) 0.0228(13) -0.0156(10)
C00W 0.0727(17) 0.0598(15) 0.0328(11) 0.0118(13) 0.0172(11) 0.0058(10)
C00X 0.0546(15) 0.0720(19) 0.083(2) -0.0238(14) 0.0279(15) 0.0031(15)

loop_
_atom_type_symbol
_atom_type_scat_dispersion_real
_atom_type_scat_dispersion_imag
_atom_type_scat_Cromer_Mann_a1
_atom_type_scat_Cromer_Mann_a2
_atom_type_scat_Cromer_Mann_a3
_atom_type_scat_Cromer_Mann_a4
_atom_type_scat_Cromer_Mann_b1
_atom_type_scat_Cromer_Mann_b2
_atom_type_scat_Cromer_Mann_b3
_atom_type_scat_Cromer_Mann_b4
_atom_type_scat_Cromer_Mann_c
_atom_type_scat_source
_atom_type_scat_dispersion_source
C 0.01920 0.00962 2.31000 1.02000 1.58860 0.86500 20.84390 10.20750 0.56870 51.65120 0.21559999883174896 'International Tables Volume C Table 6.1.1.4 (pp. 500-502)' 'Henke, Gullikson and Davis, At. Data and Nucl. Data Tables, 1993, 54, 2'
H 0.00000 0.00000 0.49300 0.32291 0.14019 0.04081 10.51090 26.12570 3.14236 57.79970 0.0030380000825971365 'International Tables Volume C Table 6.1.1.4 (pp. 500-502)' 'Henke, Gullikson and Davis, At. Data and Nucl. Data Tables, 1993, 54, 2'
Si 0.25539 0.32544 6.29150 3.03530 1.98910 1.54100 2.43860 32.33370 0.67850 81.69370 1.1406999826431274 'International Tables Volume C Table 6.1.1.4 (pp. 500-502)' 'Henke, Gullikson and Davis, At. Data and Nucl. Data Tables, 1993, 54, 2'

loop_
_geom_angle_atom_site_label_1
_geom_angle_atom_site_label_2
_geom_angle_atom_site_label_3
_geom_angle
_geom_angle_site_symmetry_1
_geom_angle_site_symmetry_3
_geom_angle_publ_flag
C00G Si01 C009 108.13(9) . . ?
C00M Si01 C009 107.45(9) . . ?
C00M Si01 C00G 113.37(9) . . ?
C00Q Si01 C009 104.48(9) . . ?
C00Q Si01 C00G 112.65(9) . . ?
C00Q Si01 C00M 110.21(11) . . ?
C006 C002 C005 119.33(16) . 3_666 ?
C00B C002 C005 119.45(16) . 3_666 ?
C00B C002 C006 121.07(16) . . ?
C007 C003 C006 122.30(16) . . ?
C008 C004 C005 116.94(16) . 3_666 ?
C00E C004 C005 123.89(17) . 3_666 ?
C00E C004 C008 119.15(17) . . ?
C004 C005 C002 119.08(16) 3_666 3_666 ?
C007 C005 C002 117.71(16) . 3_666 ?
C007 C005 C004 123.16(16) . 3_666 ?
C003 C006 C002 121.87(16) . . ?
H006 C006 C002 119.07(10) . . ?
H006 C006 C003 119.07(11) . . ?
C005 C007 C003 122.81(16) . . ?
H007 C007 C003 118.59(10) . . ?
H007 C007 C005 118.59(11) . . ?
C00C C008 C004 120.87(17) . . ?
C00D C008 C004 120.00(17) . . ?
C00D C008 C00C 118.98(17) . . ?
C00A C009 Si01 175.98(17) . . ?
C00B C00A C009 179.51(19) . . ?
C00A C00B C002 119.77(17) . . ?
C00D C00B C002 120.95(16) . . ?
C00D C00B C00A 119.19(16) . . ?
C00H C00C C008 119.16(18) . . ?
C00N C00C C008 119.20(18) . . ?
C00N C00C C00H 121.61(18) . . ?
C00B C00D C008 119.93(17) . . ?
C00I C00D C008 119.37(18) . . ?
C00I C00D C00B 120.68(17) . . ?
C00F C00E C004 119.56(18) . . ?
C00J C00E C004 123.24(18) . . ?
C00J C00E C00F 117.15(17) . . ?
C00H C00F C00E 120.87(18) . . ?
C00L C00F C00E 121.35(19) . . ?
C00L C00F C00H 117.74(19) . . ?
H00G C00G Si01 106.60(6) . . ?
C00P C00G Si01 114.51(14) . . ?
C00P C00G H00G 106.60(11) . . ?
C00V C00G Si01 112.12(15) . . ?
C00V C00G H00G 106.60(13) . . ?
C00V C00G C00P 109.91(19) . . ?
C00F C00H C00C 118.87(18) . . ?
C00O C00H C00C 122.0(2) . . ?
C00O C00H C00F 119.02(19) . . ?
H00I C00I C00D 119.51(12) . . ?
C00K C00I C00D 120.97(19) . . ?
C00K C00I H00I 119.51(12) . . ?
H00a C00J C00E 109.5 . . ?
H00b C00J C00E 109.5 . . ?
H00b C00J H00a 109.5 . . ?
H00c C00J C00E 109.5 . . ?
H00c C00J H00a 109.5 . . ?
H00c C00J H00b 109.5 . . ?
H00K C00K C00I 119.84(12) . . ?
C00N C00K C00I 120.31(19) . . ?
C00N C00K H00K 119.84(12) . . ?
H00L C00L C00F 119.13(13) . . ?
C00R C00L C00F 121.7(2) . . ?
C00R C00L H00L 119.13(14) . . ?
H00M C00M Si01 107.54(6) . . ?
C00T C00M Si01 111.90(15) . . ?
C00T C00M H00M 107.54(12) . . ?
C00W C00M Si01 112.03(16) . . ?
C00W C00M H00M 107.54(13) . . ?
C00W C00M C00T 110.06(19) . . ?
C00K C00N C00C 120.99(19) . . ?
H00N C00N C00C 119.51(12) . . ?
H00N C00N C00K 119.51(12) . . ?
H00O C00O C00H 119.31(13) . . ?
C00S C00O C00H 121.4(2) . . ?
C00S C00O H00O 119.31(14) . . ?
H00d C00P C00G 109.5 . . ?
H00e C00P C00G 109.5 . . ?
H00e C00P H00d 109.5 . . ?
H00f C00P C00G 109.5 . . ?
H00f C00P H00d 109.5 . . ?
H00f C00P H00e 109.5 . . ?
H00Q C00Q Si01 106.05(7) . . ?
C00U C00Q Si01 113.27(15) . . ?
C00U C00Q H00Q 106.05(13) . . ?
C00X C00Q Si01 113.70(18) . . ?
C00X C00Q H00Q 106.05(15) . . ?
C00X C00Q C00U 111.0(2) . . ?
H00R C00R C00L 120.02(14) . . ?
C00S C00R C00L 120.0(2) . . ?
C00S C00R H00R 120.02(13) . . ?
C00R C00S C00O 120.1(2) . . ?
H00S C00S C00O 119.93(14) . . ?
H00S C00S C00R 119.93(13) . . ?
H00h C00T C00M 109.5 . . ?
H00j C00T C00M 109.5 . . ?
H00j C00T H00h 109.5 . . ?
H00p C00T C00M 109.5 . . ?
H00p C00T H00h 109.5 . . ?
H00p C00T H00j 109.5 . . ?
H00t C00U C00Q 109.5 . . ?
H00u C00U C00Q 109.5 . . ?
H00u C00U H00t 109.5 . . ?
H00v C00U C00Q 109.5 . . ?
H00v C00U H00t 109.5 . . ?
H00v C00U H00u 109.5 . . ?
H00w C00V C00G 109.5 . . ?
H00x C00V C00G 109.5 . . ?
H00x C00V H00w 109.5 . . ?
H00y C00V C00G 109.5 . . ?
H00y C00V H00w 109.5 . . ?
H00y C00V H00x 109.5 . . ?
H00z C00W C00M 109.5 . . ?
H C00W C00M 109.5 . . ?
H C00W H00z 109.5 . . ?
Ha C00W C00M 109.5 . . ?
Ha C00W H00z 109.5 . . ?
Ha C00W H 109.5 . . ?
H00 C00X C00Q 109.5 . . ?
Hb C00X C00Q 109.5 . . ?
Hb C00X H00 109.5 . . ?
Hc C00X C00Q 109.5 . . ?
Hc C00X H00 109.5 . . ?
Hc C00X Hb 109.5 . . ?

loop_
_geom_bond_atom_site_label_1
_geom_bond_atom_site_label_2
_geom_bond_distance
_geom_bond_site_symmetry_2
_geom_bond_publ_flag
Si01 C009 1.8402(19) . ?
Si01 C00G 1.888(2) . ?
Si01 C00M 1.888(2) . ?
Si01 C00Q 1.886(2) . ?
C002 C005 1.457(2) 3_666 ?
C002 C006 1.418(3) . ?
C002 C00B 1.400(3) . ?
C003 C003 1.442(3) 3_666 ?
C003 C006 1.378(3) . ?
C003 C007 1.428(3) . ?
C004 C005 1.476(2) 3_666 ?
C004 C008 1.452(3) . ?
C004 C00E 1.390(3) . ?
C005 C007 1.368(3) . ?
C006 H006 0.9300 . ?
C007 H007 0.9300 . ?
C008 C00C 1.407(3) . ?
C008 C00D 1.431(3) . ?
C009 C00A 1.209(3) . ?
C00A C00B 1.430(3) . ?
C00B C00D 1.438(3) . ?
C00C C00H 1.451(3) . ?
C00C C00N 1.412(3) . ?
C00D C00I 1.393(3) . ?
C00E C00F 1.445(3) . ?
C00E C00J 1.506(3) . ?
C00F C00H 1.418(3) . ?
C00F C00L 1.416(3) . ?
C00G H00G 0.9800 . ?
C00G C00P 1.523(3) . ?
C00G C00V 1.535(3) . ?
C00H C00O 1.411(3) . ?
C00I H00I 0.9300 . ?
C00I C00K 1.381(3) . ?
C00J H00a 0.9600 . ?
C00J H00b 0.9600 . ?
C00J H00c 0.9600 . ?
C00K H00K 0.9300 . ?
C00K C00N 1.373(3) . ?
C00L H00L 0.9300 . ?
C00L C00R 1.371(3) . ?
C00M H00M 0.9800 . ?
C00M C00T 1.533(3) . ?
C00M C00W 1.528(4) . ?
C00N H00N 0.9300 . ?
C00O H00O 0.9300 . ?
C00O C00S 1.365(3) . ?
C00P H00d 0.9600 . ?
C00P H00e 0.9600 . ?
C00P H00f 0.9600 . ?
C00Q H00Q 0.9800 . ?
C00Q C00U 1.528(3) . ?
C00Q C00X 1.525(3) . ?
C00R H00R 0.9300 . ?
C00R C00S 1.392(4) . ?
C00S H00S 0.9300 . ?
C00T H00h 0.9600 . ?
C00T H00j 0.9600 . ?
C00T H00p 0.9600 . ?
C00U H00t 0.9600 . ?
C00U H00u 0.9600 . ?
C00U H00v 0.9600 . ?
C00V H00w 0.9600 . ?
C00V H00x 0.9600 . ?
C00V H00y 0.9600 . ?
C00W H00z 0.9600 . ?
C00W H 0.9600 . ?
C00W Ha 0.9600 . ?
C00X H00 0.9600 . ?
C00X Hb 0.9600 . ?
C00X Hc 0.9600 . ?

loop_
_geom_torsion_atom_site_label_1
_geom_torsion_atom_site_label_2
_geom_torsion_atom_site_label_3
_geom_torsion_atom_site_label_4
_geom_torsion
_geom_torsion_site_symmetry_1
_geom_torsion_site_symmetry_2
_geom_torsion_site_symmetry_3
_geom_torsion_site_symmetry_4
_geom_torsion_publ_flag
C002 C005 C004 C008 21.62(19) . 3_666 . . ?
C002 C005 C004 C00E -156.88(17) . 3_666 . . ?
C002 C005 C007 C003 -6.7(2) 3_666 . . . ?
C002 C006 C003 C003 -0.1(2) . . . 3_666 ?
C002 C006 C003 C007 176.64(17) . . . . ?
C002 C00B C00D C008 11.3(2) . . . . ?
C002 C00B C00D C00I -170.21(18) . . . . ?
C003 C003 C007 C005 0.4(3) 3_666 . . . ?
C003 C007 C005 C004 175.68(17) . . . 3_666 ?
C004 C008 C00C C00H 2.5(2) . . . . ?
C004 C008 C00C C00N -179.60(19) . . . . ?
C004 C008 C00D C00B -0.7(2) . . . . ?
C004 C008 C00D C00I -179.21(18) . . . . ?
C004 C00E C00F C00H -3.6(2) . . . . ?
C004 C00E C00F C00L 174.36(18) . . . . ?
C008 C00C C00H C00F 6.6(2) . . . . ?
C008 C00C C00H C00O -176.46(19) . . . . ?
C008 C00C C00N C00K -2.4(2) . . . . ?
C008 C00D C00B C00A -172.19(17) . . . . ?
C008 C00D C00I C00K -0.1(2) . . . . ?
C00A C00B C00D C00I 6.3(2) . . . . ?
C00B C00D C00I C00K -178.6(2) . . . . ?
C00C C00H C00F C00E -6.3(2) . . . . ?
C00C C00H C00F C00L 175.74(19) . . . . ?
C00C C00H C00O C00S -175.1(2) . . . . ?
C00C C00N C00K C00I -1.2(3) . . . . ?
C00D C00I C00K C00N 2.5(2) . . . . ?
C00E C00F C00H C00O 176.74(19) . . . . ?
C00E C00F C00L C00R -177.9(2) . . . . ?
C00F C00H C00O C00S 1.8(2) . . . . ?
C00F C00L C00R C00S 0.7(3) . . . . ?
C00H C00O C00S C00R -1.1(3) . . . . ?
C00L C00R C00S C00O -0.2(3) . . . . ?
